data_1552855
loop_
_publ_author_name
'Rej, Supriya'
'Chatani, Naoto'

_publ_section_title
;
 Rh(ii)-catalyzed branch-selective C-H alkylation of aryl sulfonamides
 with vinylsilanes.
;
_journal_issue 2
_journal_name_full 'Chemical science'
_journal_page_first 389
_journal_page_last 395
_journal_paper_doi 10.1039/c9sc04308j
_journal_volume 11
_journal_year 2020
_chemical_formula_moiety 'C24 H32 N2 O3 S Si'
_chemical_formula_sum 'C24 H32 N2 O3 S Si'
_chemical_formula_weight 456.67
_space_group_crystal_system monoclinic
_space_group_IT_number 15
_space_group_name_Hall '-I 2ya'
_space_group_name_H-M_alt 'I 1 2/a 1'
_atom_sites_solution_hydrogens geom
_atom_sites_solution_primary direct
_atom_sites_solution_secondary difmap
_audit_update_record
;
2019-04-15 deposited with the CCDC.	2019-11-11 downloaded from the CCDC.
;
_cell_angle_alpha 90.0000
_cell_angle_beta 96.5730
_cell_angle_gamma 90.0000
_cell_formula_units_Z 8
_cell_length_a 14.4384
_cell_length_b 16.0496
_cell_length_c 20.7130
_cell_measurement_reflns_used 8055
_cell_measurement_temperature 123
_cell_measurement_theta_max 31.12
_cell_measurement_theta_min 2.53
_cell_volume 4768.285
_computing_cell_refinement 'CrysAlisPro 1.171.39.46e (Rigaku OD, 2018)'
_computing_data_collection 'CrysAlisPro 1.171.39.46e (Rigaku OD, 2018)'
_computing_data_reduction 'CrysAlisPro 1.171.39.46e (Rigaku OD, 2018)'
_computing_molecular_graphics 'CrystalStructure 4.2.5'
_computing_publication_material 'CrystalStructure 4.2.5 (Rigaku, 2017)'
_computing_structure_refinement 'SHELXL97 (Sheldrick, 2008)'
_computing_structure_solution 'SIR92 (Altomare, et al., 1994)'
_diffrn_ambient_temperature 123
_diffrn_detector_area_resol_mean 5.811
_diffrn_measured_fraction_theta_full 0.806
_diffrn_measured_fraction_theta_max 0.806
_diffrn_measurement_device_type 'Rigaku XtaLAB P200'
_diffrn_measurement_method \w
_diffrn_radiation_type 'Mo K\a'
_diffrn_radiation_wavelength 0.71073
_diffrn_reflns_av_R_equivalents 0.0334
_diffrn_reflns_Laue_measured_fraction_full 0.000
_diffrn_reflns_Laue_measured_fraction_max 0.000
_diffrn_reflns_limit_h_max 20
_diffrn_reflns_limit_h_min -15
_diffrn_reflns_limit_k_max 20
_diffrn_reflns_limit_k_min -19
_diffrn_reflns_limit_l_max 28
_diffrn_reflns_limit_l_min -29
_diffrn_reflns_number 16863
_diffrn_reflns_point_group_measured_fraction_full 0.000
_diffrn_reflns_point_group_measured_fraction_max 0.000
_diffrn_reflns_theta_full 31.010
_diffrn_reflns_theta_max 31.010
_diffrn_reflns_theta_min 1.904
_diffrn_standards_number 0
_exptl_absorpt_coefficient_mu 0.214
_exptl_absorpt_correction_T_max 0.979
_exptl_absorpt_correction_T_min 0.123
_exptl_absorpt_correction_type multi-scan
_exptl_absorpt_process_details
;
CrysAlisPro 1.171.39.46e (Rigaku Oxford Diffraction, 2018)
Empirical absorption correction using spherical harmonics,
 implemented in SCALE3 ABSPACK scaling algorithm.
;
_exptl_crystal_colour colorless
_exptl_crystal_density_diffrn 1.272
_exptl_crystal_density_method 'not measured'
_exptl_crystal_description prism
_exptl_crystal_F_000 1952.00
_exptl_crystal_size_max 0.500
_exptl_crystal_size_mid 0.200
_exptl_crystal_size_min 0.100
_refine_diff_density_max 0.35
_refine_diff_density_min -0.31
_refine_ls_extinction_method none
_refine_ls_goodness_of_fit_ref 1.085
_refine_ls_hydrogen_treatment refxyz
_refine_ls_number_parameters 408
_refine_ls_number_reflns 6120
_refine_ls_number_restraints 0
_refine_ls_R_factor_all 0.0502
_refine_ls_R_factor_gt 0.0363
_refine_ls_shift/su_max 0.002
_refine_ls_structure_factor_coef Fsqd
_refine_ls_weighting_details 'w = 1/[\s^2^(Fo^2^)+(0.0535P)^2^+0.5337P] where P=(Fo^2^+2Fc^2^)/3'
_refine_ls_weighting_scheme calc
_refine_ls_wR_factor_gt 0.0944
_refine_ls_wR_factor_ref 0.0987
_reflns_number_gt 4874
_reflns_number_total 6120
_reflns_threshold_expression F^2^>2.0\s(F^2^)
_cod_data_source_file c9sc04308j2.cif
_cod_data_source_block xcalibur
_cod_depositor_comments
;Adding full bibliography for 1552855--1552856.cif.

 Adding full bibliography for 1552855--1552856.cif.
;
_cod_original_cell_volume 4768.2846
_cod_database_code 1552855

loop_
_symmetry_equiv_pos_as_xyz
'x, y, z'
'-x+1/2, y, -z'
'x+1/2, y+1/2, z+1/2'
'-x+1, y+1/2, -z+1/2'
'-x, -y, -z'
'x-1/2, -y, z'
'-x+1/2, -y+1/2, -z+1/2'
'x, -y+1/2, z+1/2'

loop_
_atom_site_label
_atom_site_type_symbol
_atom_site_fract_x
_atom_site_fract_y
_atom_site_fract_z
_atom_site_U_iso_or_equiv
_atom_site_adp_type
_atom_site_occupancy
_atom_site_symmetry_multiplicity
_atom_site_calc_flag
S1 S 0.59274(2) 0.09695(2) 0.703238(14) 0.01668(9) Uani 1 1 d
Si1 Si 0.76853(2) -0.04745(2) 0.853235(16) 0.01992(10) Uani 1 1 d
O1 O 0.55452(6) 0.17615(6) 0.68237(5) 0.0252(2) Uani 1 1 d
O2 O 0.56169(6) 0.05954(6) 0.75985(4) 0.0213(2) Uani 1 1 d
O3 O 0.99906(6) 0.13329(6) 0.71109(4) 0.0218(2) Uani 1 1 d
N1 N 0.56659(7) 0.03054(7) 0.64428(5) 0.0178(2) Uani 1 1 d
N2 N 0.60685(8) -0.10746(8) 0.57892(6) 0.0255(3) Uani 1 1 d
C1 C 0.71519(8) 0.10602(8) 0.71180(5) 0.0155(2) Uani 1 1 d
C2 C 0.77544(8) 0.04062(8) 0.73402(5) 0.0154(2) Uani 1 1 d
C3 C 0.87061(8) 0.05468(8) 0.73267(6) 0.0172(2) Uani 1 1 d
C4 C 0.90464(8) 0.12968(8) 0.71130(6) 0.0172(2) Uani 1 1 d
C5 C 0.84451(9) 0.19415(8) 0.69091(6) 0.0198(3) Uani 1 1 d
C6 C 0.74965(9) 0.18094(8) 0.69086(6) 0.0194(3) Uani 1 1 d
C7 C 1.03747(10) 0.21272(10) 0.69720(9) 0.0314(3) Uani 1 1 d
C8 C 0.74446(8) -0.04141(8) 0.76063(6) 0.0167(2) Uani 1 1 d
C9 C 0.78624(10) -0.11721(9) 0.72857(7) 0.0220(3) Uani 1 1 d
C10 C 0.69504(11) -0.13440(11) 0.88051(8) 0.0320(3) Uani 1 1 d
C11 C 0.58982(11) -0.11696(15) 0.87269(8) 0.0416(4) Uani 1 1 d
C12 C 0.89445(10) -0.07262(11) 0.87735(7) 0.0274(3) Uani 1 1 d
C13 C 0.92096(12) -0.08248(12) 0.95069(7) 0.0343(4) Uani 1 1 d
C14 C 0.73632(12) 0.05137(11) 0.89348(7) 0.0336(4) Uani 1 1 d
C15 C 0.80876(17) 0.12084(12) 0.89830(10) 0.0491(5) Uani 1 1 d
C16 C 0.59419(8) 0.04072(9) 0.58108(6) 0.0201(3) Uani 1 1 d
C17 C 0.60128(10) 0.11650(11) 0.55163(7) 0.0284(3) Uani 1 1 d
C18 C 0.62487(11) 0.12048(13) 0.48717(7) 0.0371(4) Uani 1 1 d
C19 C 0.63752(10) 0.05013(13) 0.45256(7) 0.0370(4) Uani 1 1 d
C20 C 0.63005(9) -0.02828(11) 0.48131(6) 0.0305(3) Uani 1 1 d
C21 C 0.63950(11) -0.10406(14) 0.44845(8) 0.0421(5) Uani 1 1 d
C22 C 0.63344(13) -0.17740(14) 0.48014(9) 0.0455(5) Uani 1 1 d
C23 C 0.61879(11) -0.17624(12) 0.54607(8) 0.0367(4) Uani 1 1 d
C24 C 0.61097(8) -0.03360(9) 0.54716(6) 0.0224(3) Uani 1 1 d
H1 H 0.5622(11) -0.0190(11) 0.6556(7) 0.024(4) Uiso 1 1 d
H2 H 0.5876(11) 0.1642(11) 0.5724(8) 0.026(4) Uiso 1 1 d
H3 H 0.6267(13) 0.1742(12) 0.4679(9) 0.042(5) Uiso 1 1 d
H4 H 0.6523(13) 0.0520(12) 0.4080(9) 0.042(5) Uiso 1 1 d
H5 H 0.6526(14) -0.1013(13) 0.4057(10) 0.053(6) Uiso 1 1 d
H6 H 0.6373(14) -0.2275(14) 0.4575(10) 0.054(6) Uiso 1 1 d
H7 H 0.6156(13) -0.2302(13) 0.5699(9) 0.045(5) Uiso 1 1 d
H8 H 0.7089(11) 0.2242(11) 0.6752(8) 0.027(4) Uiso 1 1 d
H9 H 0.9127(11) 0.0138(11) 0.7465(7) 0.025(4) Uiso 1 1 d
H10 H 1.0140(12) 0.2298(12) 0.6516(9) 0.042(5) Uiso 1 1 d
H11 H 1.0284(13) 0.2510(13) 0.7327(9) 0.046(5) Uiso 1 1 d
H12 H 1.1012(12) 0.2042(11) 0.6988(8) 0.033(4) Uiso 1 1 d
H13 H 0.6766(10) -0.0442(9) 0.7526(6) 0.015(3) Uiso 1 1 d
H14 H 0.8541(12) -0.1169(11) 0.7330(8) 0.034(4) Uiso 1 1 d
H15 H 0.7728(11) -0.1689(11) 0.7500(7) 0.026(4) Uiso 1 1 d
H16 H 0.7603(11) -0.1174(11) 0.6818(8) 0.030(4) Uiso 1 1 d
H17 H 0.6801(14) 0.0755(13) 0.8695(10) 0.052(6) Uiso 1 1 d
H18 H 0.7230(15) 0.0343(14) 0.9380(11) 0.062(6) Uiso 1 1 d
H19 H 0.8673(18) 0.1018(16) 0.9257(13) 0.080(8) Uiso 1 1 d
H20 H 0.8242(18) 0.1414(17) 0.8596(14) 0.085(8) Uiso 1 1 d
H21 H 0.7876(15) 0.1723(15) 0.9194(11) 0.062(6) Uiso 1 1 d
H22 H 0.9073(13) -0.1209(12) 0.8557(9) 0.038(5) Uiso 1 1 d
H23 H 0.9320(14) -0.0323(13) 0.8604(9) 0.047(5) Uiso 1 1 d
H24 H 0.8801(13) -0.1231(13) 0.9700(9) 0.043(5) Uiso 1 1 d
H25 H 0.9887(15) -0.0967(13) 0.9617(10) 0.055(6) Uiso 1 1 d
H26 H 0.9119(12) -0.0319(12) 0.9755(9) 0.040(5) Uiso 1 1 d
H27 H 0.7158(12) -0.1446(12) 0.9254(9) 0.041(5) Uiso 1 1 d
H28 H 0.7070(14) -0.1843(14) 0.8556(10) 0.055(6) Uiso 1 1 d
H29 H 0.5558(15) -0.1655(15) 0.8849(10) 0.059(6) Uiso 1 1 d
H30 H 0.5749(16) -0.0657(16) 0.8996(12) 0.070(7) Uiso 1 1 d
H31 H 0.5668(13) -0.1005(12) 0.8276(9) 0.042(5) Uiso 1 1 d
H32 H 0.8651(11) 0.2468(11) 0.6773(7) 0.026(4) Uiso 1 1 d

loop_
_atom_site_aniso_label
_atom_site_aniso_U_11
_atom_site_aniso_U_22
_atom_site_aniso_U_33
_atom_site_aniso_U_23
_atom_site_aniso_U_13
_atom_site_aniso_U_12
S1 0.01335(14) 0.01766(17) 0.01910(15) -0.00300(11) 0.00219(11) 0.00174(11)
Si1 0.02198(18) 0.0219(2) 0.01634(17) 0.00471(13) 0.00414(13) 0.00203(15)
O1 0.0187(4) 0.0204(5) 0.0361(5) -0.0027(4) 0.0010(4) 0.0063(4)
O2 0.0175(4) 0.0282(5) 0.0193(4) -0.0040(4) 0.0068(3) -0.0005(4)
O3 0.0155(4) 0.0207(5) 0.0302(5) -0.0002(4) 0.0066(4) -0.0030(4)
N1 0.0190(5) 0.0186(6) 0.0161(5) -0.0008(4) 0.0028(4) -0.0025(5)
N2 0.0217(5) 0.0300(7) 0.0252(6) -0.0066(5) 0.0043(4) 0.0043(5)
C1 0.0136(5) 0.0185(6) 0.0144(5) -0.0026(4) 0.0020(4) 0.0004(5)
C2 0.0168(6) 0.0176(6) 0.0120(5) -0.0010(4) 0.0021(4) -0.0005(5)
C3 0.0160(6) 0.0197(7) 0.0160(6) 0.0017(4) 0.0027(4) 0.0023(5)
C4 0.0156(5) 0.0207(7) 0.0158(5) -0.0035(4) 0.0040(4) -0.0021(5)
C5 0.0216(6) 0.0146(6) 0.0234(6) -0.0014(5) 0.0039(5) -0.0032(5)
C6 0.0196(6) 0.0162(6) 0.0222(6) -0.0015(5) 0.0014(5) 0.0022(5)
C7 0.0223(7) 0.0230(8) 0.0512(10) -0.0078(7) 0.0148(7) -0.0084(6)
C8 0.0150(5) 0.0175(6) 0.0178(6) 0.0029(4) 0.0029(4) 0.0005(5)
C9 0.0239(7) 0.0192(7) 0.0236(7) -0.0002(5) 0.0060(5) 0.0006(6)
C10 0.0315(8) 0.0377(9) 0.0277(8) 0.0135(6) 0.0067(6) -0.0039(7)
C11 0.0286(8) 0.0670(13) 0.0290(8) 0.0169(8) 0.0022(6) -0.0092(8)
C12 0.0251(7) 0.0330(8) 0.0233(7) 0.0032(6) -0.0008(5) 0.0027(7)
C13 0.0388(9) 0.0351(9) 0.0265(8) 0.0033(6) -0.0075(6) 0.0001(7)
C14 0.0446(9) 0.0371(9) 0.0192(7) -0.0026(6) 0.0034(6) 0.0122(7)
C15 0.0833(15) 0.0234(9) 0.0409(10) -0.0003(7) 0.0087(10) 0.0028(10)
C16 0.0146(6) 0.0303(7) 0.0149(6) 0.0005(5) -0.0007(4) -0.0026(5)
C17 0.0268(7) 0.0340(9) 0.0234(7) 0.0057(6) -0.0017(5) -0.0037(6)
C18 0.0280(7) 0.0557(11) 0.0262(7) 0.0175(7) -0.0025(6) -0.0085(8)
C19 0.0221(7) 0.0708(13) 0.0178(7) 0.0085(7) 0.0013(5) 0.0004(7)
C20 0.0150(6) 0.0598(11) 0.0166(6) -0.0020(6) 0.0007(5) 0.0056(6)
C21 0.0271(8) 0.0773(15) 0.0221(7) -0.0155(8) 0.0038(6) 0.0143(8)
C22 0.0416(9) 0.0573(13) 0.0377(9) -0.0237(9) 0.0053(7) 0.0161(9)
C23 0.0365(8) 0.0379(10) 0.0363(8) -0.0135(7) 0.0067(7) 0.0108(7)
C24 0.0129(5) 0.0375(8) 0.0166(6) -0.0033(5) 0.0003(4) 0.0021(5)

loop_
_atom_type_symbol
_atom_type_description
_atom_type_scat_dispersion_real
_atom_type_scat_dispersion_imag
_atom_type_scat_source
C C 0.0033 0.0016
;
International Tables for Crystallography
(Vol. C, Tables 4.2.6.8 and 6.1.1.4)
;
H H 0.0000 0.0000
;
International Tables for Crystallography
(Vol. C, Table 6.1.1.4)
;
N N 0.0061 0.0033
;
International Tables for Crystallography
(Vol. C, Tables 4.2.6.8 and 6.1.1.4)
;
O O 0.0106 0.0060
;
International Tables for Crystallography
(Vol. C, Tables 4.2.6.8 and 6.1.1.4)
;
Si Si 0.0817 0.0704
;
International Tables for Crystallography
(Vol. C, Tables 4.2.6.8 and 6.1.1.4)
;
S S 0.1246 0.1234
;
International Tables for Crystallography
(Vol. C, Tables 4.2.6.8 and 6.1.1.4)
;

loop_
_geom_angle_atom_site_label_1
_geom_angle_atom_site_label_2
_geom_angle_atom_site_label_3
_geom_angle
O1 S1 O2 118.19(6)
O1 S1 N1 107.79(6)
O2 S1 N1 105.73(6)
O1 S1 C1 107.72(6)
O2 S1 C1 110.87(5)
N1 S1 C1 105.82(6)
C12 Si1 C14 110.27(8)
C12 Si1 C10 108.90(7)
C14 Si1 C10 108.50(8)
C12 Si1 C8 109.73(6)
C14 Si1 C8 112.17(6)
C10 Si1 C8 107.17(7)
C4 O3 C7 116.63(10)
C16 N1 S1 123.30(9)
C16 N1 H1 114.0(11)
S1 N1 H1 115.6(11)
C23 N2 C24 117.68(13)
C6 C1 C2 121.18(11)
C6 C1 S1 115.52(9)
C2 C1 S1 123.16(9)
C3 C2 C1 116.49(11)
C3 C2 C8 118.70(11)
C1 C2 C8 124.78(11)
C4 C3 C2 122.04(12)
C4 C3 H9 118.2(10)
C2 C3 H9 119.7(10)
O3 C4 C5 123.96(11)
O3 C4 C3 115.28(11)
C5 C4 C3 120.75(11)
C4 C5 C6 118.09(12)
C4 C5 H32 123.3(9)
C6 C5 H32 118.6(9)
C5 C6 C1 121.41(12)
C5 C6 H8 117.7(10)
C1 C6 H8 120.9(10)
O3 C7 H10 109.5(11)
O3 C7 H11 108.7(11)
H10 C7 H11 118.4(16)
O3 C7 H12 105.5(11)
H10 C7 H12 107.5(14)
H11 C7 H12 106.5(15)
C2 C8 C9 112.51(10)
C2 C8 Si1 112.45(8)
C9 C8 Si1 110.91(9)
C2 C8 H13 108.1(8)
C9 C8 H13 108.9(8)
Si1 C8 H13 103.5(8)
C8 C9 H14 113.2(10)
C8 C9 H15 111.7(9)
H14 C9 H15 102.3(14)
C8 C9 H16 107.4(10)
H14 C9 H16 110.7(13)
H15 C9 H16 111.6(14)
C11 C10 Si1 114.77(12)
C11 C10 H27 109.3(11)
Si1 C10 H27 107.1(11)
C11 C10 H28 109.0(12)
Si1 C10 H28 108.0(12)
H27 C10 H28 108.5(16)
C10 C11 H29 110.6(13)
C10 C11 H30 110.7(13)
H29 C11 H30 110.8(18)
C10 C11 H31 111.7(11)
H29 C11 H31 109.5(16)
H30 C11 H31 103.3(17)
C13 C12 Si1 114.29(11)
C13 C12 H22 110.7(11)
Si1 C12 H22 107.1(11)
C13 C12 H23 110.6(11)
Si1 C12 H23 109.6(12)
H22 C12 H23 103.9(16)
C12 C13 H24 112.0(11)
C12 C13 H25 112.0(12)
H24 C13 H25 111.6(16)
C12 C13 H26 113.7(11)
H24 C13 H26 102.3(15)
H25 C13 H26 104.8(15)
C15 C14 Si1 116.40(13)
C15 C14 H17 105.4(12)
Si1 C14 H17 109.9(12)
C15 C14 H18 110.1(13)
Si1 C14 H18 105.2(13)
H17 C14 H18 109.8(17)
C14 C15 H19 109.9(15)
C14 C15 H20 116.1(17)
H19 C15 H20 109(2)
C14 C15 H21 113.1(13)
H19 C15 H21 106.4(19)
H20 C15 H21 102(2)
C17 C16 C24 120.01(13)
C17 C16 N1 123.75(13)
C24 C16 N1 116.18(12)
C16 C17 C18 119.87(16)
C16 C17 H2 120.3(10)
C18 C17 H2 119.7(10)
C19 C18 C17 121.35(16)
C19 C18 H3 121.2(12)
C17 C18 H3 117.2(12)
C18 C19 C20 119.97(14)
C18 C19 H4 122.2(11)
C20 C19 H4 117.8(11)
C19 C20 C21 123.62(14)
C19 C20 C24 119.55(14)
C21 C20 C24 116.83(16)
C22 C21 C20 120.05(15)
C22 C21 H5 122.4(13)
C20 C21 H5 117.5(13)
C21 C22 C23 118.96(16)
C21 C22 H6 119.5(13)
C23 C22 H6 121.5(13)
N2 C23 C22 123.76(18)
N2 C23 H7 117.0(11)
C22 C23 H7 119.2(11)
N2 C24 C16 118.27(11)
N2 C24 C20 122.62(13)
C16 C24 C20 119.10(13)

loop_
_geom_bond_atom_site_label_1
_geom_bond_atom_site_label_2
_geom_bond_distance
S1 O1 1.4326(10)
S1 O2 1.4341(9)
S1 N1 1.6323(11)
S1 C1 1.7625(12)
Si1 C12 1.8736(15)
Si1 C14 1.8748(16)
Si1 C10 1.8789(16)
Si1 C8 1.9122(12)
O3 C4 1.3650(14)
O3 C7 1.4325(18)
N1 C16 1.4207(16)
N1 H1 0.833(17)
N2 C23 1.3184(19)
N2 C24 1.3604(19)
C1 C6 1.3896(18)
C1 C2 1.4067(17)
C2 C3 1.3959(17)
C2 C8 1.5144(17)
C3 C4 1.3914(18)
C3 H9 0.918(17)
C4 C5 1.3852(18)
C5 C6 1.3858(18)
C5 H32 0.949(17)
C6 H8 0.943(17)
C7 H10 1.004(19)
C7 H11 0.98(2)
C7 H12 0.927(17)
C8 C9 1.5416(18)
C8 H13 0.976(14)
C9 H14 0.974(17)
C9 H15 0.970(17)
C9 H16 0.998(17)
C10 C11 1.535(2)
C10 H27 0.957(19)
C10 H28 0.98(2)
C11 H29 0.97(2)
C11 H30 1.03(3)
C11 H31 0.992(19)
C12 C13 1.532(2)
C12 H22 0.925(19)
C12 H23 0.94(2)
C13 H24 0.99(2)
C13 H25 1.00(2)
C13 H26 0.98(2)
C14 C15 1.524(3)
C14 H17 0.98(2)
C14 H18 1.00(2)
C15 H19 1.01(3)
C15 H20 0.92(3)
C15 H21 1.00(2)
C16 C17 1.370(2)
C16 C24 1.4192(19)
C17 C18 1.417(2)
C17 H2 0.911(17)
C18 C19 1.361(3)
C18 H3 0.95(2)
C19 C20 1.402(2)
C19 H4 0.971(18)
C20 C21 1.408(2)
C20 C24 1.4246(18)
C21 C22 1.355(3)
C21 H5 0.93(2)
C22 C23 1.406(2)
C22 H6 0.94(2)
C23 H7 1.00(2)

loop_
_geom_hbond_atom_site_label_D
_geom_hbond_atom_site_label_H
_geom_hbond_atom_site_label_A
_geom_hbond_distance_DA
_geom_hbond_distance_DH
_geom_hbond_distance_HA
_geom_hbond_angle_DHA
_geom_hbond_publ_flag
N1 H1 S1 1.6322(11) 0.833(17) 2.129(17) 43.8(8) no
N1 H1 N2 2.6939(17) 0.833(17) 2.278(17) 111.2(13) no

loop_
_geom_torsion_atom_site_label_1
_geom_torsion_atom_site_label_2
_geom_torsion_atom_site_label_3
_geom_torsion_atom_site_label_4
_geom_torsion
O1 S1 N1 C16 59.10(11)
O2 S1 N1 C16 -173.61(10)
C1 S1 N1 C16 -55.94(11)
O1 S1 C1 C6 -6.65(11)
O2 S1 C1 C6 -137.39(9)
N1 S1 C1 C6 108.43(10)
O1 S1 C1 C2 177.56(10)
O2 S1 C1 C2 46.82(11)
N1 S1 C1 C2 -67.36(11)
C6 C1 C2 C3 -1.15(17)
S1 C1 C2 C3 174.41(9)
C6 C1 C2 C8 176.98(11)
S1 C1 C2 C8 -7.46(17)
C1 C2 C3 C4 0.79(18)
C8 C2 C3 C4 -177.46(11)
C7 O3 C4 C5 8.75(18)
C7 O3 C4 C3 -172.43(12)
C2 C3 C4 O3 -178.24(10)
C2 C3 C4 C5 0.61(19)
O3 C4 C5 C6 177.11(11)
C3 C4 C5 C6 -1.64(18)
C4 C5 C6 C1 1.28(19)
C2 C1 C6 C5 0.12(19)
S1 C1 C6 C5 -175.75(10)
C3 C2 C8 C9 -51.95(15)
C1 C2 C8 C9 129.96(12)
C3 C2 C8 Si1 74.15(12)
C1 C2 C8 Si1 -103.94(12)
C12 Si1 C8 C2 -79.23(10)
C14 Si1 C8 C2 43.69(11)
C10 Si1 C8 C2 162.66(9)
C12 Si1 C8 C9 47.73(11)
C14 Si1 C8 C9 170.65(10)
C10 Si1 C8 C9 -70.37(11)
C12 Si1 C10 C11 171.79(12)
C14 Si1 C10 C11 51.75(15)
C8 Si1 C10 C11 -69.57(14)
C14 Si1 C12 C13 58.28(14)
C10 Si1 C12 C13 -60.65(14)
C8 Si1 C12 C13 -177.68(12)
C12 Si1 C14 C15 39.17(15)
C10 Si1 C14 C15 158.36(13)
C8 Si1 C14 C15 -83.45(14)
S1 N1 C16 C17 -34.27(17)
S1 N1 C16 C24 148.42(10)
C24 C16 C17 C18 0.3(2)
N1 C16 C17 C18 -176.86(12)
C16 C17 C18 C19 2.4(2)
C17 C18 C19 C20 -2.0(2)
C18 C19 C20 C21 178.16(14)
C18 C19 C20 C24 -1.2(2)
C19 C20 C21 C22 178.48(15)
C24 C20 C21 C22 -2.1(2)
C20 C21 C22 C23 -0.8(2)
C24 N2 C23 C22 -1.4(2)
C21 C22 C23 N2 2.7(3)
C23 N2 C24 C16 177.28(12)
C23 N2 C24 C20 -1.81(19)
C17 C16 C24 N2 177.45(12)
N1 C16 C24 N2 -5.13(16)
C17 C16 C24 C20 -3.43(18)
N1 C16 C24 C20 173.99(11)
C19 C20 C24 N2 -177.05(12)
C21 C20 C24 N2 3.54(19)
C19 C20 C24 C16 3.87(18)
C21 C20 C24 C16 -175.53(12)
